data_4102507
loop_
_publ_author_name
'Debabrata Mukherjee'
'Arkady Ellern'
'Aaron D. Sadow'

_publ_contact_author_address
;Department of Chemistry
1605 Gilman Hall
Iowa State University
Ames, IA 50011
;
_publ_contact_author_email sadow@iastate.edu
_publ_contact_author_fax 515-294-0105
_publ_contact_author_name 'Aaron D. Sadow'
_publ_contact_author_phone 515-294-8069
_publ_section_title
;
 Conversion of a Zinc Disilazide to a Zinc Hydride Mediated by LiCl
;
_journal_name_full 'Journal of the American Chemical Society'
_journal_page_first 7582
_journal_page_last 7583
_journal_paper_doi 10.1021/ja102323g
_journal_volume 132
_journal_year 2010
_chemical_formula_sum 'C28.5 H47 B N4 O3 Si2 Zn'
_chemical_formula_weight 626.06
_chemical_melting_point 505
_chemical_name_common ToMZnN(SiHMe2)2
_chemical_name_systematic 'tris(4,4-dimethyl-2-oxazolinyl)phenylborato tetramethyldisilazato zinc'
_space_group_IT_number 2
_symmetry_cell_setting triclinic
_symmetry_space_group_name_Hall '-P 1'
_symmetry_space_group_name_H-M 'P -1'
_atom_sites_solution_hydrogens geom
_atom_sites_solution_primary direct
_atom_sites_solution_secondary difmap
_audit_creation_method 'APEX2 v2009.7-0'
_cell_angle_alpha 97.8930(10)
_cell_angle_beta 98.3800(10)
_cell_angle_gamma 106.9340(10)
_cell_formula_units_Z 4
_cell_length_a 9.9164(7)
_cell_length_b 15.0927(10)
_cell_length_c 24.2345(16)
_cell_measurement_reflns_used 8669
_cell_measurement_temperature 153.(2)
_cell_measurement_theta_max 28.2242
_cell_measurement_theta_min 2.1907
_cell_volume 3370.3(4)
_computing_cell_refinement 'SAINT V7.66A (Bruker AXS, 2009)'
_computing_data_collection 'APEX2 Suite (Bruker AXS, 2009)'
_computing_data_reduction 'SAINT V7.66A (Bruker AXS, 2009)'
_computing_molecular_graphics 'XSHELL (Bruker AXS, 2007)'
_computing_publication_material 'APEX2 Suite (Bruker AXS, 2009)'
_computing_structure_refinement 'SHELXL-97 (Sheldrick, 2008)'
_computing_structure_solution 'SHELXS-97 (Sheldrick, 2008)'
_diffrn_ambient_temperature 153.(2)
_diffrn_detector_area_resol_mean 8.3333
_diffrn_measured_fraction_theta_full 0.988
_diffrn_measured_fraction_theta_max 0.988
_diffrn_measurement_device_type 'BRUKER APEX2 CCD Diffractometer'
_diffrn_measurement_method '\w scan'
_diffrn_radiation_monochromator graphite
_diffrn_radiation_type MoK\a
_diffrn_radiation_wavelength 0.71073
_diffrn_reflns_av_R_equivalents 0.0335
_diffrn_reflns_av_sigmaI/netI 0.0526
_diffrn_reflns_limit_h_max 13
_diffrn_reflns_limit_h_min -13
_diffrn_reflns_limit_k_max 19
_diffrn_reflns_limit_k_min -20
_diffrn_reflns_limit_l_max 32
_diffrn_reflns_limit_l_min -32
_diffrn_reflns_number 34655
_diffrn_reflns_theta_full 28.26
_diffrn_reflns_theta_max 28.26
_diffrn_reflns_theta_min 1.53
_exptl_absorpt_coefficient_mu 0.833
_exptl_absorpt_correction_T_max 0.90
_exptl_absorpt_correction_T_min 0.72
_exptl_absorpt_correction_type multi-scan
_exptl_absorpt_process_details 'Sadabs Version 2008/1'
_exptl_crystal_colour colourless
_exptl_crystal_density_diffrn 1.234
_exptl_crystal_density_method 'not measured'
_exptl_crystal_description plate
_exptl_crystal_F_000 1332
_exptl_crystal_size_max 0.27
_exptl_crystal_size_mid 0.23
_exptl_crystal_size_min 0.13
_refine_diff_density_max 0.748
_refine_diff_density_min -0.624
_refine_ls_extinction_method none
_refine_ls_goodness_of_fit_ref 1.021
_refine_ls_hydrogen_treatment mixed
_refine_ls_matrix_type full
_refine_ls_number_parameters 756
_refine_ls_number_reflns 16487
_refine_ls_number_restraints 0
_refine_ls_restrained_S_all 1.021
_refine_ls_R_factor_all 0.0671
_refine_ls_R_factor_gt 0.0431
_refine_ls_shift/su_max 0.053
_refine_ls_shift/su_mean 0.001
_refine_ls_structure_factor_coef Fsqd
_refine_ls_weighting_details 'calc w=1/[\s^2^(Fo^2^)+(0.0597P)^2^+0.7448P] where P=(Fo^2^+2Fc^2^)/3'
_refine_ls_weighting_scheme calc
_refine_ls_wR_factor_gt 0.1050
_refine_ls_wR_factor_ref 0.1161
_reflns_number_gt 12196
_reflns_number_total 16487
_reflns_threshold_expression >2sigma(I)
_cod_data_source_file ja102323g_si_003.cif
_cod_data_source_block I
_cod_original_formula_sum 'C28.50 H47 B N4 O3 Si2 Zn'
_cod_database_code 4102507

loop_
_symmetry_equiv_pos_as_xyz
'x, y, z'
'-x, -y, -z'

loop_
_atom_site_type_symbol
_atom_site_label
_atom_site_fract_x
_atom_site_fract_y
_atom_site_fract_z
_atom_site_U_iso_or_equiv
_atom_site_adp_type
_atom_site_calc_flag
_atom_site_refinement_flags
_atom_site_occupancy
_atom_site_disorder_assembly
_atom_site_disorder_group
Zn Zn1 0.57966(3) 0.785225(17) 0.160433(10) 0.01813(6) Uani d . 1.0 . .
Zn Zn2 0.10016(3) 0.263112(17) 0.391204(10) 0.01867(6) Uani d . 1.0 . .
Si Si1 0.45314(8) 0.57011(5) 0.13988(3) 0.02806(14) Uani d . 1.0 . .
H H1S 0.340(3) 0.6026(17) 0.1210(11) 0.034 Uiso d . 1.0 . .
Si Si2 0.76016(8) 0.65545(5) 0.20034(3) 0.03749(18) Uani d . 1.0 . .
H H2S 0.879(3) 0.725(2) 0.1910(11) 0.045 Uiso d . 1.0 . .
Si Si3 0.20031(8) 0.47830(5) 0.40259(3) 0.03251(16) Uani d . 1.0 . .
H H3S 0.323(3) 0.4522(18) 0.4232(11) 0.039 Uiso d . 1.0 . .
Si Si4 -0.08709(8) 0.37105(5) 0.32897(4) 0.0415(2) Uani d . 1.0 . .
H H4S -0.213(3) 0.294(2) 0.3343(11) 0.05 Uiso d . 1.0 . .
C C1 0.4332(2) 0.91146(14) 0.19491(9) 0.0183(4) Uani d . 1.0 . .
C C2 0.4663(4) 0.4851(2) 0.07894(12) 0.0464(7) Uani d . 1.0 . .
H H2A 0.5042 0.5196 0.0502 0.07 Uiso calc R 1.0 . .
H H2B 0.3707 0.4402 0.0623 0.07 Uiso calc R 1.0 . .
H H2C 0.5309 0.451 0.0923 0.07 Uiso calc R 1.0 . .
C C3 0.3946(4) 0.4985(2) 0.19455(12) 0.0483(8) Uani d . 1.0 . .
H H3A 0.4675 0.4696 0.2069 0.072 Uiso calc R 1.0 . .
H H3B 0.3029 0.449 0.1781 0.072 Uiso calc R 1.0 . .
H H3C 0.3827 0.5396 0.2273 0.072 Uiso calc R 1.0 . .
C C4 0.7768(4) 0.6785(2) 0.27973(13) 0.0589(9) Uani d . 1.0 . .
H H4A 0.7666 0.7404 0.2922 0.088 Uiso calc R 1.0 . .
H H4B 0.8712 0.6776 0.298 0.088 Uiso calc R 1.0 . .
H H4C 0.7013 0.6296 0.2904 0.088 Uiso calc R 1.0 . .
C C5 0.7900(4) 0.5395(2) 0.18003(18) 0.0686(11) Uani d . 1.0 . .
H H5A 0.7109 0.4889 0.1875 0.103 Uiso calc R 1.0 . .
H H5B 0.8811 0.5403 0.2025 0.103 Uiso calc R 1.0 . .
H H5C 0.7935 0.5287 0.1395 0.103 Uiso calc R 1.0 . .
C C6 0.8953(2) 0.95858(17) 0.20310(10) 0.0251(5) Uani d . 1.0 . .
C C7 0.9630(2) 0.9228(2) 0.15577(12) 0.0396(5) Uani d . 1.0 . .
H H7A 0.9275 0.8537 0.1471 0.059 Uiso calc R 1.0 . .
H H7B 1.0678 0.9444 0.1681 0.059 Uiso calc R 1.0 . .
H H7C 0.9372 0.9473 0.1217 0.059 Uiso calc R 1.0 . .
C C8 0.9451(2) 0.93053(18) 0.25848(10) 0.0331(5) Uani d . 1.0 . .
H H8A 0.8923 0.9483 0.287 0.05 Uiso calc R 1.0 . .
H H8B 1.0483 0.9631 0.272 0.05 Uiso calc R 1.0 . .
H H8C 0.9268 0.8622 0.2522 0.05 Uiso calc R 1.0 . .
C C9 0.9220(2) 1.06487(17) 0.21047(12) 0.0324(5) Uani d . 1.0 . .
H H9A 0.9548 1.0952 0.2511 0.039 Uiso calc R 1.0 . .
H H9B 0.9957 1.094 0.1891 0.039 Uiso calc R 1.0 . .
C C10 0.6858(2) 0.98844(14) 0.17712(8) 0.0188(4) Uani d . 1.0 . .
C C11 0.4958(2) 0.78136(16) 0.02512(9) 0.0221(4) Uani d . 1.0 . .
C C12 0.6374(2) 0.7640(2) 0.01952(11) 0.0364(5) Uani d . 1.0 . .
H H12A 0.7167 0.8233 0.0328 0.055 Uiso calc R 1.0 . .
H H12B 0.635 0.7398 -0.0204 0.055 Uiso calc R 1.0 . .
H H12C 0.6516 0.7177 0.0425 0.055 Uiso calc R 1.0 . .
C C13 0.3695(2) 0.69203(18) 0.00396(11) 0.0376(5) Uani d . 1.0 . .
H H13A 0.3853 0.6422 0.0235 0.056 Uiso calc R 1.0 . .
H H13B 0.3599 0.672 -0.037 0.056 Uiso calc R 1.0 . .
H H13C 0.2814 0.704 0.0117 0.056 Uiso calc R 1.0 . .
C C14 0.4753(2) 0.86318(17) -0.00324(9) 0.0281(5) Uani d . 1.0 . .
H H14A 0.556 0.8883 -0.0224 0.034 Uiso calc R 1.0 . .
H H14B 0.3842 0.8418 -0.0316 0.034 Uiso calc R 1.0 . .
C C15 0.4910(2) 0.90206(14) 0.09154(9) 0.0184(4) Uani d . 1.0 . .
C C16 0.3577(2) 0.79846(16) 0.24664(9) 0.0230(5) Uani d . 1.0 . .
C C17 0.4556(2) 0.7751(2) 0.29248(11) 0.0371(5) Uani d . 1.0 . .
H H17A 0.4826 0.721 0.2765 0.056 Uiso calc R 1.0 . .
H H17B 0.4053 0.7597 0.3235 0.056 Uiso calc R 1.0 . .
H H17C 0.5423 0.8297 0.307 0.056 Uiso calc R 1.0 . .
C C18 0.2256(2) 0.7143(2) 0.22048(12) 0.0439(7) Uani d . 1.0 . .
H H18A 0.1654 0.7312 0.1906 0.066 Uiso calc R 1.0 . .
H H18B 0.1708 0.6956 0.2498 0.066 Uiso calc R 1.0 . .
H H18C 0.2553 0.6615 0.2041 0.066 Uiso calc R 1.0 . .
C C19 0.3166(2) 0.88630(17) 0.26742(11) 0.0307(5) Uani d . 1.0 . .
H H19A 0.2119 0.8693 0.2663 0.037 Uiso calc R 1.0 . .
H H19B 0.3682 0.9161 0.3068 0.037 Uiso calc R 1.0 . .
C C20 0.3215(2) 1.04615(17) 0.11923(10) 0.0264(5) Uani d . 1.0 . .
H H20 0.261 0.9827 0.1066 0.032 Uiso calc R 1.0 . .
C C21 0.2641(2) 1.1187(2) 0.11115(10) 0.0328(5) Uani d . 1.0 . .
H H21 0.1662 1.1043 0.0935 0.039 Uiso calc R 1.0 . .
C C22 0.3507(2) 1.2115(2) 0.12898(11) 0.0370(5) Uani d . 1.0 . .
H H22 0.3128 1.2614 0.1236 0.044 Uiso calc R 1.0 . .
C C23 0.4919(2) 1.23113(18) 0.15456(12) 0.0379(5) Uani d . 1.0 . .
H H23 0.5518 1.2948 0.1667 0.045 Uiso calc R 1.0 . .
C C24 0.5479(2) 1.15783(17) 0.16282(10) 0.0300(5) Uani d . 1.0 . .
H H24 0.6455 1.1729 0.181 0.036 Uiso calc R 1.0 . .
C C25 0.4646(2) 1.06320(14) 0.14511(9) 0.0209(4) Uani d . 1.0 . .
C C26 0.2543(4) 0.5508(2) 0.34782(13) 0.0542(8) Uani d . 1.0 . .
H H26A 0.2809 0.5131 0.3175 0.081 Uiso calc R 1.0 . .
H H26B 0.3367 0.6067 0.3656 0.081 Uiso calc R 1.0 . .
H H26C 0.1736 0.5705 0.3317 0.081 Uiso calc R 1.0 . .
C C27 0.1684(4) 0.5584(2) 0.46180(12) 0.0529(8) Uani d . 1.0 . .
H H27A 0.0994 0.5883 0.4465 0.079 Uiso calc R 1.0 . .
H H27B 0.2593 0.6072 0.4803 0.079 Uiso calc R 1.0 . .
H H27C 0.1297 0.5218 0.4896 0.079 Uiso calc R 1.0 . .
C C28 -0.0698(4) 0.3548(2) 0.25268(14) 0.0746(11) Uani d . 1.0 . .
H H28A 0.0078 0.4082 0.2471 0.112 Uiso calc R 1.0 . .
H H28B -0.1604 0.3514 0.2287 0.112 Uiso calc R 1.0 . .
H H28C -0.0478 0.2962 0.2423 0.112 Uiso calc R 1.0 . .
C C29 -0.1489(4) 0.4749(2) 0.34386(16) 0.0652(10) Uani d . 1.0 . .
H H29A -0.176 0.4784 0.3812 0.098 Uiso calc R 1.0 . .
H H29B -0.2322 0.4688 0.3146 0.098 Uiso calc R 1.0 . .
H H29C -0.0711 0.5324 0.3436 0.098 Uiso calc R 1.0 . .
C C30 0.2695(2) 0.29273(17) 0.52550(10) 0.0284(5) Uani d . 1.0 . .
C C31 0.1516(5) 0.3225(2) 0.54640(13) 0.0931(17) Uani d . 1.0 . .
H H31A 0.1251 0.3657 0.5235 0.14 Uiso calc R 1.0 . .
H H31B 0.1849 0.3545 0.5862 0.14 Uiso calc R 1.0 . .
H H31C 0.0677 0.2668 0.5432 0.14 Uiso calc R 1.0 . .
C C32 0.4014(5) 0.3735(2) 0.52957(17) 0.125(2) Uani d . 1.0 . .
H H32A 0.4687 0.3521 0.5096 0.188 Uiso calc R 1.0 . .
H H32B 0.4466 0.399 0.5696 0.188 Uiso calc R 1.0 . .
H H32C 0.3759 0.4228 0.5122 0.188 Uiso calc R 1.0 . .
C C33 0.3016(4) 0.2165(2) 0.55482(11) 0.0479(8) Uani d . 1.0 . .
H H33A 0.4017 0.2389 0.5766 0.057 Uiso calc R 1.0 . .
H H33B 0.2355 0.1988 0.5813 0.057 Uiso calc R 1.0 . .
C C34 0.2257(2) 0.15800(14) 0.46138(9) 0.0188(4) Uani d . 1.0 . .
C C35 -0.2131(2) 0.10638(16) 0.38925(10) 0.0233(5) Uani d . 1.0 . .
C C36 -0.2431(2) 0.1831(2) 0.42889(12) 0.0382(5) Uani d . 1.0 . .
H H36A -0.182 0.1949 0.4665 0.057 Uiso calc R 1.0 . .
H H36B -0.3444 0.1624 0.4322 0.057 Uiso calc R 1.0 . .
H H36C -0.2222 0.2412 0.4134 0.057 Uiso calc R 1.0 . .
C C37 -0.3055(2) 0.0839(2) 0.33014(11) 0.0381(5) Uani d . 1.0 . .
H H37A -0.28 0.1393 0.3122 0.057 Uiso calc R 1.0 . .
H H37B -0.4071 0.0673 0.333 0.057 Uiso calc R 1.0 . .
H H37C -0.289 0.0308 0.3072 0.057 Uiso calc R 1.0 . .
C C38 -0.2294(2) 0.01726(18) 0.41466(12) 0.0321(5) Uani d . 1.0 . .
H H38A -0.236 0.0299 0.4552 0.038 Uiso calc R 1.0 . .
H H38B -0.3167 -0.0342 0.3939 0.038 Uiso calc R 1.0 . .
C C39 -0.0065(2) 0.06827(13) 0.39586(9) 0.0182(4) Uani d . 1.0 . .
C C40 0.3222(2) 0.24217(14) 0.30619(10) 0.0231(5) Uani d . 1.0 . .
C C41 0.4579(2) 0.3116(2) 0.34410(12) 0.0394(5) Uani d . 1.0 . .
H H41A 0.4346 0.3643 0.3643 0.059 Uiso calc R 1.0 . .
H H41B 0.5282 0.3355 0.3208 0.059 Uiso calc R 1.0 . .
H H41C 0.4984 0.2798 0.3716 0.059 Uiso calc R 1.0 . .
C C42 0.2589(2) 0.28801(17) 0.26173(10) 0.0323(5) Uani d . 1.0 . .
H H42A 0.1702 0.2424 0.2385 0.048 Uiso calc R 1.0 . .
H H42B 0.3281 0.3087 0.2374 0.048 Uiso calc R 1.0 . .
H H42C 0.2372 0.3426 0.2805 0.048 Uiso calc R 1.0 . .
C C43 0.3477(2) 0.15053(16) 0.28201(10) 0.0288(5) Uani d . 1.0 . .
H H43A 0.2843 0.1209 0.2445 0.035 Uiso calc R 1.0 . .
H H43B 0.449 0.1622 0.278 0.035 Uiso calc R 1.0 . .
C C44 0.2297(2) 0.12782(14) 0.35427(8) 0.0176(4) Uani d . 1.0 . .
C C45 0.1098(2) -0.11003(14) 0.38908(9) 0.0233(5) Uani d . 1.0 . .
H H45 0.0127 -0.1187 0.3727 0.028 Uiso calc R 1.0 . .
C C46 0.1538(2) -0.18913(16) 0.39317(10) 0.0279(5) Uani d . 1.0 . .
H H46 0.0868 -0.2505 0.3794 0.034 Uiso calc R 1.0 . .
C C47 0.2940(2) -0.17893(17) 0.41698(10) 0.0277(5) Uani d . 1.0 . .
H H47 0.3229 -0.2329 0.4206 0.033 Uiso calc R 1.0 . .
C C48 0.3918(2) -0.08936(17) 0.43552(9) 0.0259(5) Uani d . 1.0 . .
H H48 0.489 -0.0814 0.4514 0.031 Uiso calc R 1.0 . .
C C49 0.3472(2) -0.01108(16) 0.43082(9) 0.0213(4) Uani d . 1.0 . .
H H49 0.4159 0.05 0.4433 0.026 Uiso calc R 1.0 . .
C C50 0.2049(2) -0.01851(14) 0.40840(9) 0.0190(4) Uani d . 1.0 . .
C C51A 0.0261(5) 0.7862(4) 1.0077(2) 0.0968(16) Uani d P 0.439(7) A 1
H H51A 0.0324 0.824 1.0433 0.116 Uiso calc PR 0.439(7) A 1
C C52A -0.0343(5) 0.6884(5) 0.9989(2) 0.0933(15) Uani d P 0.439(7) A 1
H H52A -0.0684 0.658 1.0283 0.112 Uiso calc PR 0.439(7) A 1
C C53A -0.0430(5) 0.6370(4) 0.9459(2) 0.0976(15) Uani d P 0.439(7) A 1
H H53A -0.0868 0.5705 0.9383 0.117 Uiso calc PR 0.439(7) A 1
C C54A 0.0090(5) 0.6793(5) 0.9057(2) 0.116(2) Uani d P 0.439(7) A 1
H H54A 0.0034 0.6413 0.8703 0.14 Uiso calc PR 0.439(7) A 1
C C55A 0.0677(5) 0.7705(5) 0.9121(2) 0.0992(18) Uani d P 0.439(7) A 1
H H55A 0.1034 0.7971 0.8817 0.119 Uiso calc PR 0.439(7) A 1
C C56A 0.0780(4) 0.8286(4) 0.9631(2) 0.1014(18) Uani d P 0.439(7) A 1
C C57A 0.1476(9) 0.9307(5) 0.9627(4) 0.075(3) Uani d P 0.439(7) A 1
H H57A 0.2284 0.9577 0.995 0.113 Uiso calc PR 0.439(7) A 1
H H57B 0.0772 0.9643 0.9657 0.113 Uiso calc PR 0.439(7) A 1
H H57C 0.1828 0.937 0.9273 0.113 Uiso calc PR 0.439(7) A 1
C C51B 0.0261(5) 0.7862(4) 1.0077(2) 0.0968(16) Uani d P 0.561(7) A 2
H H51B 0.0324 0.824 1.0433 0.116 Uiso calc PR 0.561(7) A 2
C C56B 0.0780(4) 0.8286(4) 0.9631(2) 0.1014(18) Uani d P 0.561(7) A 2
H H56B 0.1187 0.8951 0.968 0.122 Uiso calc PR 0.561(7) A 2
C C55B 0.0677(5) 0.7705(5) 0.9121(2) 0.0992(18) Uani d P 0.561(7) A 2
H H55B 0.1034 0.7971 0.8817 0.119 Uiso calc PR 0.561(7) A 2
C C54B 0.0090(5) 0.6793(5) 0.9057(2) 0.116(2) Uani d P 0.561(7) A 2
H H54B 0.0034 0.6413 0.8703 0.14 Uiso calc PR 0.561(7) A 2
C C53B -0.0430(5) 0.6370(4) 0.9459(2) 0.0976(15) Uani d P 0.561(7) A 2
H H53B -0.0868 0.5705 0.9383 0.117 Uiso calc PR 0.561(7) A 2
C C52B -0.0343(5) 0.6884(5) 0.9989(2) 0.0933(15) Uani d P 0.561(7) A 2
C C57B -0.0789(10) 0.6248(8) 1.0423(4) 0.125(4) Uani d P 0.561(7) A 2
H H57D -0.1394 0.5618 1.022 0.187 Uiso calc PR 0.561(7) A 2
H H57E -0.1328 0.6522 1.0667 0.187 Uiso calc PR 0.561(7) A 2
H H57F 0.0073 0.6202 1.0656 0.187 Uiso calc PR 0.561(7) A 2
B B1 0.5161(2) 0.97268(17) 0.15197(10) 0.0183(5) Uani d . 1.0 . .
B B2 0.1632(2) 0.07626(16) 0.40359(10) 0.0168(4) Uani d . 1.0 . .
N N1 0.7356(2) 0.92026(12) 0.18544(6) 0.0206(4) Uani d . 1.0 . .
N N2 0.5032(2) 0.81912(12) 0.08607(6) 0.0203(4) Uani d . 1.0 . .
N N3 0.4383(2) 0.82997(12) 0.20188(6) 0.0203(4) Uani d . 1.0 . .
N N4 0.6048(2) 0.66455(12) 0.16515(8) 0.0255(4) Uani d . 1.0 . .
N N5 -0.05710(18) 0.13497(12) 0.38556(8) 0.0196(4) Uani d . 1.0 . .
N N6 0.21953(18) 0.20694(12) 0.34371(6) 0.0185(4) Uani d . 1.0 . .
N N7 0.2156(2) 0.24168(12) 0.46537(6) 0.0202(4) Uani d . 1.0 . .
N N8 0.0618(2) 0.37600(12) 0.37619(9) 0.0289(4) Uani d . 1.0 . .
O O1 0.78473(17) 1.07491(11) 0.18806(6) 0.0285(4) Uani d . 1.0 . .
O O2 0.47171(18) 0.93473(11) 0.04297(6) 0.0250(2) Uani d . 1.0 . .
O O3 0.35919(17) 0.94975(11) 0.22846(6) 0.0244(2) Uani d . 1.0 . .
O O4 0.28116(18) 0.13711(11) 0.51049(6) 0.0266(4) Uani d . 1.0 . .
O O5 -0.10049(16) -0.00765(11) 0.40844(6) 0.0264(4) Uani d . 1.0 . .
O O6 0.31235(17) 0.09107(11) 0.32425(6) 0.0237(2) Uani d . 1.0 . .

loop_
_atom_site_aniso_label
_atom_site_aniso_U_11
_atom_site_aniso_U_22
_atom_site_aniso_U_33
_atom_site_aniso_U_12
_atom_site_aniso_U_13
_atom_site_aniso_U_23
Zn1 0.02398(12) 0.01799(12) 0.01811(12) 0.01211(10) 0.00817(10) 0.00613(9)
Zn2 0.02098(12) 0.01764(12) 0.02362(12) 0.01082(10) 0.00990(10) 0.00842(10)
Si1 0.0399(4) 0.0210(2) 0.0267(2) 0.0119(2) 0.0117(2) 0.0052(2)
Si2 0.0385(4) 0.0290(4) 0.0504(5) 0.0202(2) 0.0022(2) 0.0117(2)
Si3 0.0413(4) 0.0216(2) 0.0408(4) 0.0123(2) 0.0192(2) 0.0094(2)
Si4 0.0353(4) 0.0336(4) 0.0648(5) 0.0180(2) 0.0098(4) 0.0249(4)
C1 0.0191(10) 0.0229(11) 0.0168(10) 0.0105(9) 0.0073(8) 0.0044(8)
C2 0.066(2) 0.0356(16) 0.0392(16) 0.0216(15) 0.0128(14) -0.0032(11)
C3 0.067(2) 0.0309(15) 0.0507(18) 0.0095(14) 0.0251(16) 0.0173(13)
C4 0.063(2) 0.061(2) 0.051(2) 0.0215(17) -0.0098(16) 0.0204(17)
C5 0.060(2) 0.045(2) 0.106(3) 0.0362(17) -0.003(2) 0.010(2)
C6 0.0188(10) 0.0285(11) 0.0295(11) 0.0095(9) 0.0054(9) 0.0050(10)
C7 0.0338(14) 0.0450(16) 0.0461(16) 0.0145(11) 0.0218(11) 0.0099(13)
C8 0.0342(13) 0.0327(14) 0.0312(13) 0.0157(11) -0.0041(10) 0.0017(11)
C9 0.0213(11) 0.0290(13) 0.0450(15) 0.0071(10) 0.0018(10) 0.0071(11)
C10 0.0232(10) 0.0198(11) 0.0151(10) 0.0076(9) 0.0075(8) 0.0037(8)
C11 0.0306(11) 0.0254(11) 0.0155(10) 0.0161(10) 0.0063(9) 0.0034(8)
C12 0.0428(15) 0.0541(17) 0.0279(13) 0.0325(14) 0.0160(11) 0.0129(11)
C13 0.0472(16) 0.0333(14) 0.0268(13) 0.0097(11) 0.0016(11) 0.0003(11)
C14 0.0456(14) 0.0296(13) 0.0164(11) 0.0209(11) 0.0101(10) 0.0047(9)
C15 0.0198(10) 0.0222(11) 0.0174(10) 0.0097(9) 0.0066(8) 0.0076(8)
C16 0.0293(11) 0.0232(11) 0.0244(11) 0.0125(9) 0.0154(9) 0.0108(9)
C17 0.0537(17) 0.0468(16) 0.0274(13) 0.0314(14) 0.0176(11) 0.0177(11)
C18 0.0375(15) 0.0370(16) 0.0545(18) 0.0028(11) 0.0241(13) 0.0033(13)
C19 0.0458(15) 0.0295(13) 0.0337(13) 0.0224(11) 0.0292(11) 0.0165(11)
C20 0.0312(11) 0.0287(11) 0.0291(11) 0.0169(10) 0.0149(10) 0.0115(10)
C21 0.0408(14) 0.0443(16) 0.0303(13) 0.0301(13) 0.0157(11) 0.0177(11)
C22 0.0637(18) 0.0391(15) 0.0315(13) 0.0397(14) 0.0241(13) 0.0170(11)
C23 0.0565(18) 0.0226(13) 0.0427(15) 0.0202(11) 0.0170(13) 0.0087(11)
C24 0.0381(13) 0.0226(11) 0.0332(13) 0.0139(10) 0.0092(11) 0.0064(10)
C25 0.0310(11) 0.0235(11) 0.0185(10) 0.0167(9) 0.0145(9) 0.0106(9)
C26 0.079(2) 0.0333(16) 0.0501(18) 0.0056(15) 0.0311(17) 0.0149(14)
C27 0.076(2) 0.0400(17) 0.052(2) 0.0240(16) 0.0309(17) 0.0077(14)
C28 0.075(3) 0.093(3) 0.061(2) 0.053(2) -0.013(2) 0.000(2)
C29 0.072(2) 0.067(2) 0.078(3) 0.052(2) 0.014(2) 0.023(2)
C30 0.0384(13) 0.0240(11) 0.0209(11) 0.0093(10) 0.0036(10) 0.0016(9)
C31 0.138(4) 0.154(4) 0.0332(18) 0.119(4) 0.023(2) 0.005(2)
C32 0.135(4) 0.102(4) 0.049(2) -0.080(3) -0.039(2) 0.031(2)
C33 0.087(2) 0.0417(16) 0.0215(13) 0.0393(16) -0.0004(14) -0.0011(11)
C34 0.0188(10) 0.0222(11) 0.0190(10) 0.0092(8) 0.0070(8) 0.0070(8)
C35 0.0176(10) 0.0269(11) 0.0302(11) 0.0088(9) 0.0104(9) 0.0116(10)
C36 0.0345(14) 0.0393(15) 0.0486(16) 0.0162(11) 0.0232(11) 0.0077(13)
C37 0.0254(13) 0.0505(17) 0.0393(15) 0.0134(11) 0.0028(11) 0.0126(13)
C38 0.0221(11) 0.0329(13) 0.0509(16) 0.0135(10) 0.0171(11) 0.0193(11)
C39 0.0200(10) 0.0176(10) 0.0186(10) 0.0059(8) 0.0063(8) 0.0061(8)
C40 0.0258(11) 0.0215(11) 0.0300(11) 0.0107(9) 0.0180(9) 0.0113(9)
C41 0.0277(13) 0.0339(15) 0.0537(17) 0.0039(11) 0.0117(11) 0.0080(13)
C42 0.0481(15) 0.0289(13) 0.0321(13) 0.0187(11) 0.0219(11) 0.0168(11)
C43 0.0427(14) 0.0278(11) 0.0299(11) 0.0202(11) 0.0243(11) 0.0140(10)
C44 0.0167(9) 0.0217(11) 0.0170(10) 0.0086(8) 0.0058(8) 0.0036(8)
C45 0.0257(11) 0.0215(11) 0.0254(11) 0.0105(9) 0.0061(9) 0.0059(9)
C46 0.0350(13) 0.0193(11) 0.0319(13) 0.0109(10) 0.0083(10) 0.0061(10)
C47 0.0407(14) 0.0285(11) 0.0276(11) 0.0244(11) 0.0157(10) 0.0122(10)
C48 0.0302(11) 0.0333(13) 0.0239(11) 0.0212(10) 0.0099(9) 0.0086(10)
C49 0.0226(11) 0.0235(11) 0.0213(11) 0.0105(9) 0.0077(9) 0.0054(9)
C50 0.0238(11) 0.0223(11) 0.0165(10) 0.0118(9) 0.0090(8) 0.0072(8)
C51A 0.054(3) 0.125(5) 0.116(4) 0.040(3) 0.033(3) -0.001(4)
C52A 0.053(2) 0.149(5) 0.085(3) 0.037(3) 0.023(2) 0.023(4)
C53A 0.054(3) 0.122(4) 0.108(4) 0.023(3) 0.006(3) 0.012(4)
C54A 0.061(3) 0.193(7) 0.086(4) 0.029(4) 0.005(3) 0.031(5)
C55A 0.065(3) 0.161(6) 0.087(4) 0.051(4) 0.008(3) 0.051(4)
C56A 0.040(2) 0.100(4) 0.172(6) 0.037(2) 0.007(3) 0.035(4)
C57A 0.053(5) 0.079(7) 0.090(7) 0.038(5) -0.015(5) 0.004(5)
C51B 0.054(3) 0.125(5) 0.116(4) 0.040(3) 0.033(3) -0.001(4)
C56B 0.040(2) 0.100(4) 0.172(6) 0.037(2) 0.007(3) 0.035(4)
C55B 0.065(3) 0.161(6) 0.087(4) 0.051(4) 0.008(3) 0.051(4)
C54B 0.061(3) 0.193(7) 0.086(4) 0.029(4) 0.005(3) 0.031(5)
C53B 0.054(3) 0.122(4) 0.108(4) 0.023(3) 0.006(3) 0.012(4)
C52B 0.053(2) 0.149(5) 0.085(3) 0.037(3) 0.023(2) 0.023(4)
C57B 0.082(6) 0.195(12) 0.136(9) 0.069(7) 0.046(6) 0.078(8)
B1 0.0228(11) 0.0188(11) 0.0186(11) 0.0113(10) 0.0095(9) 0.0054(9)
B2 0.0189(11) 0.0168(11) 0.0178(11) 0.0074(9) 0.0069(9) 0.0063(9)
N1 0.0201(9) 0.0235(10) 0.0208(9) 0.0103(8) 0.0045(7) 0.0053(7)
N2 0.0277(10) 0.0209(9) 0.0167(9) 0.0128(8) 0.0069(7) 0.0038(7)
N3 0.0270(9) 0.0209(9) 0.0206(9) 0.0129(8) 0.0131(7) 0.0084(7)
N4 0.0336(11) 0.0206(10) 0.0280(10) 0.0148(8) 0.0087(8) 0.0078(8)
N5 0.0167(8) 0.0225(9) 0.0236(9) 0.0090(7) 0.0071(7) 0.0084(7)
N6 0.0204(9) 0.0196(9) 0.0213(9) 0.0096(7) 0.0111(7) 0.0086(7)
N7 0.0230(9) 0.0208(9) 0.0191(9) 0.0097(8) 0.0056(7) 0.0033(7)
N8 0.0334(11) 0.0218(10) 0.0398(11) 0.0151(9) 0.0131(9) 0.0131(9)
O1 0.0242(8) 0.0210(8) 0.0401(10) 0.0073(7) 0.0047(7) 0.0066(7)
O2 0.0399(9) 0.0278(9) 0.0173(7) 0.0207(7) 0.0117(7) 0.0084(5)
O3 0.0358(9) 0.0240(8) 0.0251(8) 0.0182(7) 0.0189(7) 0.0104(7)
O4 0.0392(9) 0.0278(9) 0.0181(8) 0.0190(7) 0.0046(7) 0.0049(7)
O5 0.0228(8) 0.0225(8) 0.0417(10) 0.0100(7) 0.0160(7) 0.0151(7)
O6 0.0328(9) 0.0227(8) 0.0275(8) 0.0177(7) 0.0190(7) 0.0111(7)

loop_
_atom_type_symbol
_atom_type_description
_atom_type_scat_dispersion_real
_atom_type_scat_dispersion_imag
_atom_type_scat_source
C C 0.0033 0.0016 'International Tables Vol C Tables 4.2.6.8 and 6.1.1.4'
H H 0.0000 0.0000 'International Tables Vol C Tables 4.2.6.8 and 6.1.1.4'
N N 0.0061 0.0033 'International Tables Vol C Tables 4.2.6.8 and 6.1.1.4'
O O 0.0106 0.0060 'International Tables Vol C Tables 4.2.6.8 and 6.1.1.4'
B B 0.0013 0.0007 'International Tables Vol C Tables 4.2.6.8 and 6.1.1.4'
Si Si 0.0817 0.0704 'International Tables Vol C Tables 4.2.6.8 and 6.1.1.4'
Zn Zn 0.2839 1.4301 'International Tables Vol C Tables 4.2.6.8 and 6.1.1.4'

loop_
_geom_angle_atom_site_label_1
_geom_angle_atom_site_label_2
_geom_angle_atom_site_label_3
_geom_angle
N4 Zn1 N2 123.12(8)
N4 Zn1 N3 120.93(8)
N2 Zn1 N3 92.81(7)
N4 Zn1 N1 128.17(8)
N2 Zn1 N1 90.90(7)
N3 Zn1 N1 91.25(7)
N8 Zn2 N6 119.54(8)
N8 Zn2 N5 124.37(8)
N6 Zn2 N5 94.43(7)
N8 Zn2 N7 128.63(8)
N6 Zn2 N7 90.06(7)
N5 Zn2 N7 90.06(7)
N4 Si1 C2 114.51(13)
N4 Si1 C3 113.88(12)
C2 Si1 C3 105.93(14)
N4 Si1 H1S 108.8(10)
C2 Si1 H1S 106.8(10)
C3 Si1 H1S 106.3(10)
N4 Si2 C5 114.96(13)
N4 Si2 C4 112.80(13)
C5 Si2 C4 107.17(17)
N4 Si2 H2S 110.6(11)
C5 Si2 H2S 106.6(11)
C4 Si2 H2S 104.0(11)
N8 Si3 C27 114.81(13)
N8 Si3 C26 113.93(13)
C27 Si3 C26 106.68(14)
N8 Si3 H3S 106.9(11)
C27 Si3 H3S 108.5(11)
C26 Si3 H3S 105.6(11)
N8 Si4 C29 113.50(14)
N8 Si4 C28 115.05(14)
C29 Si4 C28 107.51(17)
N8 Si4 H4S 110.6(11)
C29 Si4 H4S 101.8(11)
C28 Si4 H4S 107.4(11)
N3 C1 O3 115.60(18)
N3 C1 B1 124.91(18)
O3 C1 B1 119.39(17)
Si1 C2 H2A 109.5
Si1 C2 H2B 109.5
H2A C2 H2B 109.5
Si1 C2 H2C 109.5
H2A C2 H2C 109.5
H2B C2 H2C 109.5
Si1 C3 H3A 109.5
Si1 C3 H3B 109.5
H3A C3 H3B 109.5
Si1 C3 H3C 109.5
H3A C3 H3C 109.5
H3B C3 H3C 109.5
Si2 C4 H4A 109.5
Si2 C4 H4B 109.5
H4A C4 H4B 109.5
Si2 C4 H4C 109.5
H4A C4 H4C 109.5
H4B C4 H4C 109.5
Si2 C5 H5A 109.5
Si2 C5 H5B 109.5
H5A C5 H5B 109.5
Si2 C5 H5C 109.5
H5A C5 H5C 109.5
H5B C5 H5C 109.5
N1 C6 C8 110.7(2)
N1 C6 C7 109.0(2)
C8 C6 C7 111.1(2)
N1 C6 C9 101.96(17)
C8 C6 C9 111.6(2)
C7 C6 C9 112.0(2)
C6 C7 H7A 109.5
C6 C7 H7B 109.5
H7A C7 H7B 109.5
C6 C7 H7C 109.5
H7A C7 H7C 109.5
H7B C7 H7C 109.5
C6 C8 H8A 109.5
C6 C8 H8B 109.5
H8A C8 H8B 109.5
C6 C8 H8C 109.5
H8A C8 H8C 109.5
H8B C8 H8C 109.5
O1 C9 C6 105.25(18)
O1 C9 H9A 110.7
C6 C9 H9A 110.7
O1 C9 H9B 110.7
C6 C9 H9B 110.7
H9A C9 H9B 108.8
N1 C10 O1 115.3(2)
N1 C10 B1 123.4(2)
O1 C10 B1 121.20(18)
N2 C11 C13 110.6(2)
N2 C11 C12 108.22(18)
C13 C11 C12 111.5(2)
N2 C11 C14 101.67(16)
C13 C11 C14 111.9(2)
C12 C11 C14 112.6(2)
C11 C12 H12A 109.5
C11 C12 H12B 109.5
H12A C12 H12B 109.5
C11 C12 H12C 109.5
H12A C12 H12C 109.5
H12B C12 H12C 109.5
C11 C13 H13A 109.5
C11 C13 H13B 109.5
H13A C13 H13B 109.5
C11 C13 H13C 109.5
H13A C13 H13C 109.5
H13B C13 H13C 109.5
O2 C14 C11 105.21(16)
O2 C14 H14A 110.7
C11 C14 H14A 110.7
O2 C14 H14B 110.7
C11 C14 H14B 110.7
H14A C14 H14B 108.8
N2 C15 O2 115.64(18)
N2 C15 B1 124.87(18)
O2 C15 B1 119.06(17)
N3 C16 C17 109.43(18)
N3 C16 C18 109.9(2)
C17 C16 C18 111.4(2)
N3 C16 C19 101.40(16)
C17 C16 C19 112.8(2)
C18 C16 C19 111.4(2)
C16 C17 H17A 109.5
C16 C17 H17B 109.5
H17A C17 H17B 109.5
C16 C17 H17C 109.5
H17A C17 H17C 109.5
H17B C17 H17C 109.5
C16 C18 H18A 109.5
C16 C18 H18B 109.5
H18A C18 H18B 109.5
C16 C18 H18C 109.5
H18A C18 H18C 109.5
H18B C18 H18C 109.5
O3 C19 C16 105.32(16)
O3 C19 H19A 110.7
C16 C19 H19A 110.7
O3 C19 H19B 110.7
C16 C19 H19B 110.7
H19A C19 H19B 108.8
C21 C20 C25 122.7(2)
C21 C20 H20 118.7
C25 C20 H20 118.7
C22 C21 C20 119.5(2)
C22 C21 H21 120.2
C20 C21 H21 120.2
C23 C22 C21 119.5(2)
C23 C22 H22 120.2
C21 C22 H22 120.2
C22 C23 C24 120.4(3)
C22 C23 H23 119.8
C24 C23 H23 119.8
C25 C24 C23 121.9(2)
C25 C24 H24 119.0
C23 C24 H24 119.0
C24 C25 C20 116.0(2)
C24 C25 B1 126.7(2)
C20 C25 B1 117.3(2)
Si3 C26 H26A 109.5
Si3 C26 H26B 109.5
H26A C26 H26B 109.5
Si3 C26 H26C 109.5
H26A C26 H26C 109.5
H26B C26 H26C 109.5
Si3 C27 H27A 109.5
Si3 C27 H27B 109.5
H27A C27 H27B 109.5
Si3 C27 H27C 109.5
H27A C27 H27C 109.5
H27B C27 H27C 109.5
Si4 C28 H28A 109.5
Si4 C28 H28B 109.5
H28A C28 H28B 109.5
Si4 C28 H28C 109.5
H28A C28 H28C 109.5
H28B C28 H28C 109.5
Si4 C29 H29A 109.5
Si4 C29 H29B 109.5
H29A C29 H29B 109.5
Si4 C29 H29C 109.5
H29A C29 H29C 109.5
H29B C29 H29C 109.5
C32 C30 N7 110.0(2)
C32 C30 C31 112.7(4)
N7 C30 C31 108.7(2)
C32 C30 C33 111.7(3)
N7 C30 C33 101.68(18)
C31 C30 C33 111.4(3)
C30 C31 H31A 109.5
C30 C31 H31B 109.5
H31A C31 H31B 109.5
C30 C31 H31C 109.5
H31A C31 H31C 109.5
H31B C31 H31C 109.5
C30 C32 H32A 109.5
C30 C32 H32B 109.5
H32A C32 H32B 109.5
C30 C32 H32C 109.5
H32A C32 H32C 109.5
H32B C32 H32C 109.5
O4 C33 C30 106.3(2)
O4 C33 H33A 110.5
C30 C33 H33A 110.5
O4 C33 H33B 110.5
C30 C33 H33B 110.5
H33A C33 H33B 108.7
N7 C34 O4 115.22(18)
N7 C34 B2 124.34(18)
O4 C34 B2 120.18(17)
N5 C35 C37 109.89(18)
N5 C35 C36 110.3(2)
C37 C35 C36 112.2(2)
N5 C35 C38 101.37(16)
C37 C35 C38 111.2(2)
C36 C35 C38 111.3(2)
C35 C36 H36A 109.5
C35 C36 H36B 109.5
H36A C36 H36B 109.5
C35 C36 H36C 109.5
H36A C36 H36C 109.5
H36B C36 H36C 109.5
C35 C37 H37A 109.5
C35 C37 H37B 109.5
H37A C37 H37B 109.5
C35 C37 H37C 109.5
H37A C37 H37C 109.5
H37B C37 H37C 109.5
O5 C38 C35 104.95(17)
O5 C38 H38A 110.8
C35 C38 H38A 110.8
O5 C38 H38B 110.8
C35 C38 H38B 110.8
H38A C38 H38B 108.8
N5 C39 O5 115.51(18)
N5 C39 B2 124.60(18)
O5 C39 B2 119.25(17)
N6 C40 C42 111.82(18)
N6 C40 C41 107.4(2)
C42 C40 C41 111.1(2)
N6 C40 C43 100.48(16)
C42 C40 C43 114.2(2)
C41 C40 C43 111.3(2)
C40 C41 H41A 109.5
C40 C41 H41B 109.5
H41A C41 H41B 109.5
C40 C41 H41C 109.5
H41A C41 H41C 109.5
H41B C41 H41C 109.5
C40 C42 H42A 109.5
C40 C42 H42B 109.5
H42A C42 H42B 109.5
C40 C42 H42C 109.5
H42A C42 H42C 109.5
H42B C42 H42C 109.5
O6 C43 C40 103.72(16)
O6 C43 H43A 111.0
C40 C43 H43A 111.0
O6 C43 H43B 111.0
C40 C43 H43B 111.0
H43A C43 H43B 109.0
N6 C44 O6 115.19(17)
N6 C44 B2 124.77(18)
O6 C44 B2 119.82(17)
C46 C45 C50 121.7(2)
C46 C45 H45 119.2
C50 C45 H45 119.2
C47 C46 C45 120.5(2)
C47 C46 H46 119.7
C45 C46 H46 119.7
C46 C47 C48 119.4(2)
C46 C47 H47 120.3
C48 C47 H47 120.3
C47 C48 C49 119.6(2)
C47 C48 H48 120.2
C49 C48 H48 120.2
C48 C49 C50 122.7(2)
C48 C49 H49 118.7
C50 C49 H49 118.7
C45 C50 C49 116.0(2)
C45 C50 B2 124.6(2)
C49 C50 B2 119.3(2)
C52A C51A C56A 119.4(5)
C52A C51A H51A 120.3
C56A C51A H51A 120.3
C53A C52A C51A 117.8(5)
C53A C52A H52A 121.1
C51A C52A H52A 121.1
C54A C53A C52A 120.8(6)
C54A C53A H53A 119.6
C52A C53A H53A 119.6
C55A C54A C53A 123.6(7)
C55A C54A H54A 118.2
C53A C54A H54A 118.2
C54A C55A C56A 120.0(6)
C54A C55A H55A 120.0
C56A C55A H55A 120.0
C55A C56A C51A 118.3(5)
C55A C56A C57A 112.8(7)
C51A C56A C57A 128.9(7)
H57D C57B H57E 109.5
H57D C57B H57F 109.5
H57E C57B H57F 109.5
C25 B1 C15 112.62(17)
C25 B1 C1 111.87(17)
C15 B1 C1 108.08(17)
C25 B1 C10 119.29(18)
C15 B1 C10 100.95(16)
C1 B1 C10 102.87(16)
C50 B2 C44 112.02(17)
C50 B2 C39 117.72(17)
C44 B2 C39 108.61(16)
C50 B2 C34 113.94(17)
C44 B2 C34 104.23(16)
C39 B2 C34 98.82(16)
C10 N1 C6 109.15(18)
C10 N1 Zn1 113.79(14)
C6 N1 Zn1 136.38(14)
C15 N2 C11 109.96(17)
C15 N2 Zn1 114.14(14)
C11 N2 Zn1 133.42(13)
C1 N3 C16 110.09(17)
C1 N3 Zn1 113.94(14)
C16 N3 Zn1 134.94(13)
Si2 N4 Si1 123.09(11)
Si2 N4 Zn1 121.64(11)
Si1 N4 Zn1 114.73(10)
C39 N5 C35 109.16(17)
C39 N5 Zn2 113.66(14)
C35 N5 Zn2 134.31(14)
C44 N6 C40 108.82(16)
C44 N6 Zn2 114.54(13)
C40 N6 Zn2 135.53(13)
C34 N7 C30 109.37(18)
C34 N7 Zn2 113.45(14)
C30 N7 Zn2 136.23(14)
Si4 N8 Si3 122.48(11)
Si4 N8 Zn2 121.17(11)
Si3 N8 Zn2 115.29(11)
C10 O1 C9 107.45(16)
C15 O2 C14 107.49(16)
C1 O3 C19 106.97(16)
C34 O4 C33 106.96(17)
C39 O5 C38 106.73(16)
C44 O6 C43 106.00(15)

loop_
_geom_bond_atom_site_label_1
_geom_bond_atom_site_label_2
_geom_bond_distance
Zn1 N4 1.9250(18)
Zn1 N2 2.0407(17)
Zn1 N3 2.0503(17)
Zn1 N1 2.1128(18)
Zn2 N8 1.9202(18)
Zn2 N6 2.0393(17)
Zn2 N5 2.0735(18)
Zn2 N7 2.1027(17)
Si1 N4 1.706(2)
Si1 C2 1.864(3)
Si1 C3 1.874(3)
Si1 H1S 1.39(2)
Si2 N4 1.701(2)
Si2 C5 1.870(3)
Si2 C4 1.882(3)
Si2 H2S 1.39(3)
Si3 N8 1.708(2)
Si3 C27 1.871(3)
Si3 C26 1.874(3)
Si3 H3S 1.43(3)
Si4 N8 1.707(2)
Si4 C29 1.852(3)
Si4 C28 1.871(4)
Si4 H4S 1.47(3)
C1 N3 1.279(3)
C1 O3 1.351(2)
C1 B1 1.638(3)
C2 H2A 0.98
C2 H2B 0.98
C2 H2C 0.98
C3 H3A 0.98
C3 H3B 0.98
C3 H3C 0.98
C4 H4A 0.98
C4 H4B 0.98
C4 H4C 0.98
C5 H5A 0.98
C5 H5B 0.98
C5 H5C 0.98
C6 N1 1.492(3)
C6 C8 1.519(3)
C6 C7 1.524(3)
C6 C9 1.528(3)
C7 H7A 0.98
C7 H7B 0.98
C7 H7C 0.98
C8 H8A 0.98
C8 H8B 0.98
C8 H8C 0.98
C9 O1 1.448(3)
C9 H9A 0.99
C9 H9B 0.99
C10 N1 1.291(3)
C10 O1 1.349(3)
C10 B1 1.639(3)
C11 N2 1.491(3)
C11 C13 1.513(3)
C11 C12 1.523(3)
C11 C14 1.542(3)
C12 H12A 0.98
C12 H12B 0.98
C12 H12C 0.98
C13 H13A 0.98
C13 H13B 0.98
C13 H13C 0.98
C14 O2 1.457(3)
C14 H14A 0.99
C14 H14B 0.99
C15 N2 1.283(3)
C15 O2 1.347(2)
C15 B1 1.629(3)
C16 N3 1.488(3)
C16 C17 1.514(3)
C16 C18 1.517(3)
C16 C19 1.539(3)
C17 H17A 0.98
C17 H17B 0.98
C17 H17C 0.98
C18 H18A 0.98
C18 H18B 0.98
C18 H18C 0.98
C19 O3 1.455(3)
C19 H19A 0.99
C19 H19B 0.99
C20 C21 1.396(3)
C20 C25 1.399(3)
C20 H20 0.95
C21 C22 1.383(4)
C21 H21 0.95
C22 C23 1.374(4)
C22 H22 0.95
C23 C24 1.400(3)
C23 H23 0.95
C24 C25 1.396(3)
C24 H24 0.95
C25 B1 1.612(3)
C26 H26A 0.98
C26 H26B 0.98
C26 H26C 0.98
C27 H27A 0.98
C27 H27B 0.98
C27 H27C 0.98
C28 H28A 0.98
C28 H28B 0.98
C28 H28C 0.98
C29 H29A 0.98
C29 H29B 0.98
C29 H29C 0.98
C30 C32 1.486(4)
C30 N7 1.493(3)
C30 C31 1.497(4)
C30 C33 1.517(3)
C31 H31A 0.98
C31 H31B 0.98
C31 H31C 0.98
C32 H32A 0.98
C32 H32B 0.98
C32 H32C 0.98
C33 O4 1.440(3)
C33 H33A 0.99
C33 H33B 0.99
C34 N7 1.287(3)
C34 O4 1.353(2)
C34 B2 1.642(3)
C35 N5 1.500(3)
C35 C37 1.520(3)
C35 C36 1.526(3)
C35 C38 1.531(3)
C36 H36A 0.98
C36 H36B 0.98
C36 H36C 0.98
C37 H37A 0.98
C37 H37B 0.98
C37 H37C 0.98
C38 O5 1.456(3)
C38 H38A 0.99
C38 H38B 0.99
C39 N5 1.286(3)
C39 O5 1.353(2)
C39 B2 1.633(3)
C40 N6 1.494(3)
C40 C42 1.515(3)
C40 C41 1.519(3)
C40 C43 1.531(3)
C41 H41A 0.98
C41 H41B 0.98
C41 H41C 0.98
C42 H42A 0.98
C42 H42B 0.98
C42 H42C 0.98
C43 O6 1.466(3)
C43 H43A 0.99
C43 H43B 0.99
C44 N6 1.284(3)
C44 O6 1.355(2)
C44 B2 1.629(3)
C45 C46 1.396(3)
C45 C50 1.397(3)
C45 H45 0.95
C46 C47 1.380(3)
C46 H46 0.95
C47 C48 1.383(3)
C47 H47 0.95
C48 C49 1.390(3)
C48 H48 0.95
C49 C50 1.403(3)
C49 H49 0.95
C50 B2 1.614(3)
C51A C52A 1.395(7)
C51A C56A 1.415(8)
C51A H51A 0.95
C52A C53A 1.383(7)
C52A H52A 0.95
C53A C54A 1.322(7)
C53A H53A 0.95
C54A C55A 1.306(8)
C54A H54A 0.95
C55A C56A 1.386(8)
C55A H55A 0.95
C56A C57A 1.496(10)
C57A H57A 0.98
C57A H57B 0.98
C57A H57C 0.98
C57B H57D 0.98
C57B H57E 0.98
C57B H57F 0.98
